data_7214043
loop_
_publ_author_name
'Han, Bao-Xia'
'Wang, Chuan-Zeng'
'Chen, Kai'
'Xiao, Xin'
'Tao, Zhu'
'Xue, Sai-Feng'
'Zhang, Yun-Qian'
'Zhu, Qian-Jiang'

_publ_section_title
;
 Coordination and supramolecular assemblies of K+/Ln3+ to
 perhydroxycucurbit[5]uril in the presence of [PMo12O40]3&#x2212;:
 potential application in isolation of light lanthanides
;
_journal_issue 9
_journal_name_full CrystEngComm
_journal_page_first 1615
_journal_paper_doi 10.1039/c3ce42063a
_journal_volume 16
_journal_year 2014
_chemical_formula_moiety 'C30 H34 N21 O25 K2, P Mo12 O40, 2(H3 O), 11(H2 O)'
_chemical_formula_sum 'C30 H62 K2 Mo12 N21 O78 P'
_chemical_formula_weight 3225.46
_chemical_name_systematic
;
 ?
;
_space_group_IT_number 15
_symmetry_cell_setting monoclinic
_symmetry_space_group_name_Hall '-C 2yc'
_symmetry_space_group_name_H-M 'C 1 2/c 1'
_atom_sites_solution_hydrogens geom
_atom_sites_solution_primary direct
_atom_sites_solution_secondary difmap
_audit_creation_method SHELXL-97
_cell_angle_alpha 90.00
_cell_angle_beta 99.196(2)
_cell_angle_gamma 90.00
_cell_formula_units_Z 4
_cell_length_a 16.4880(7)
_cell_length_b 14.4729(6)
_cell_length_c 33.9442(13)
_cell_measurement_temperature 223(2)
_cell_volume 7996.0(6)
_computing_structure_refinement 'SHELXL-97 (Sheldrick, 1997)'
_diffrn_ambient_temperature 223(2)
_diffrn_measured_fraction_theta_full 0.987
_diffrn_measured_fraction_theta_max 0.987
_diffrn_measurement_device_type 'Bruker Smart Apex2 CCD Detector'
_diffrn_measurement_method '\f and \w scan'
_diffrn_radiation_monochromator graphite
_diffrn_radiation_source 'fine-focus sealed tube'
_diffrn_radiation_type MoK\a
_diffrn_radiation_wavelength 0.71073
_diffrn_reflns_av_R_equivalents 0.0571
_diffrn_reflns_av_sigmaI/netI 0.0499
_diffrn_reflns_limit_h_max 19
_diffrn_reflns_limit_h_min -21
_diffrn_reflns_limit_k_max 18
_diffrn_reflns_limit_k_min -18
_diffrn_reflns_limit_l_max 37
_diffrn_reflns_limit_l_min -43
_diffrn_reflns_number 44883
_diffrn_reflns_theta_full 27.48
_diffrn_reflns_theta_max 27.48
_diffrn_reflns_theta_min 1.22
_exptl_absorpt_coefficient_mu 2.093
_exptl_absorpt_correction_T_max 0.6227
_exptl_absorpt_correction_T_min 0.5451
_exptl_absorpt_correction_type multi-scan
_exptl_absorpt_process_details 'SADABS (Bruker, 2008)'
_exptl_crystal_colour colorless
_exptl_crystal_density_diffrn 2.679
_exptl_crystal_density_method 'not measured'
_exptl_crystal_description prism
_exptl_crystal_F_000 6280
_exptl_crystal_size_max 0.33
_exptl_crystal_size_mid 0.26
_exptl_crystal_size_min 0.25
_platon_squeeze_details
;
;
_refine_diff_density_max 1.163
_refine_diff_density_min -1.340
_refine_diff_density_rms 0.182
_refine_ls_extinction_method none
_refine_ls_goodness_of_fit_ref 1.065
_refine_ls_hydrogen_treatment constr
_refine_ls_matrix_type full
_refine_ls_number_parameters 611
_refine_ls_number_reflns 9057
_refine_ls_number_restraints 5
_refine_ls_restrained_S_all 2.890
_refine_ls_R_factor_all 0.0756
_refine_ls_R_factor_gt 0.0557
_refine_ls_shift/su_max 0.001
_refine_ls_shift/su_mean 0.000
_refine_ls_structure_factor_coef Fsqd
_refine_ls_weighting_details 'calc w=1/[\s^2^(Fo^2^)+(0.0632P)^2^+114.4885P] where P=(Fo^2^+2Fc^2^)/3'
_refine_ls_weighting_scheme calc
_refine_ls_wR_factor_gt 0.1388
_refine_ls_wR_factor_ref 0.1497
_reflns_number_gt 6856
_reflns_number_total 9057
_reflns_threshold_expression >2sigma(I)
_cod_data_source_file c3ce42063a.txt
_cod_data_source_block p10
_cod_original_sg_symbol_H-M 'C 2/c'
_cod_database_code 7214043

loop_
_symmetry_equiv_pos_as_xyz
'x, y, z'
'-x, y, -z+1/2'
'x+1/2, y+1/2, z'
'-x+1/2, y+1/2, -z+1/2'
'-x, -y, -z'
'x, -y, z-1/2'
'-x+1/2, -y+1/2, -z'
'x+1/2, -y+1/2, z-1/2'

loop_
_atom_site_label
_atom_site_type_symbol
_atom_site_fract_x
_atom_site_fract_y
_atom_site_fract_z
_atom_site_U_iso_or_equiv
_atom_site_adp_type
_atom_site_occupancy
_atom_site_symmetry_multiplicity
_atom_site_calc_flag
_atom_site_refinement_flags
O1W O 0.4128(14) -0.4153(16) 0.3066(7) 0.084(7) Uani 1 1 d .
O2W O 0.197(2) 0.066(2) 0.2990(15) 0.168(17) Uani 1 1 d .
O3W O 0.759(2) 0.420(3) 0.3459(13) 0.19(2) Uani 1 1 d .
N11 N 0.5000 0.0612(16) 0.2500 0.055(9) Uani 1 2 d SDU
O33 O 0.5603(14) 0.014(2) 0.2443(14) 0.21(2) Uani 1 1 d D
O34 O 0.5000 0.1505(16) 0.2500 0.37(7) Uani 1 2 d SDU
K1 K 0.3246(3) 0.0626(4) 0.28373(17) 0.0496(13) Uani 1 1 d .
O11 O 0.8535(17) 0.2460(12) 0.4013(5) 0.083(4) Uani 1 1 d .
O12 O 1.1321(10) 0.1037(11) 0.3781(5) 0.046(4) Uani 1 1 d .
O13 O 0.8675(11) -0.0981(13) 0.3566(4) 0.055(5) Uani 1 1 d .
O14 O 0.7340(10) 0.1596(13) 0.5306(5) 0.055(5) Uani 1 1 d .
O15 O 0.9907(14) -0.3480(11) 0.4604(5) 0.065(6) Uani 1 1 d .
O16 O 0.7207(9) -0.1721(12) 0.4755(5) 0.052(4) Uani 1 1 d .
O17 O 0.8888(10) -0.2182(15) 0.4826(6) 0.066(6) Uani 1 1 d .
O18 O 0.8710(11) 0.0581(12) 0.4039(8) 0.081(7) Uani 1 1 d .
O19 O 0.9601(10) -0.1777(14) 0.4215(5) 0.058(5) Uani 1 1 d .
O20 O 1.1575(17) 0.1319(12) 0.4579(5) 0.083(4) Uani 1 1 d .
O21 O 0.8242(10) 0.1488(15) 0.4660(5) 0.063(5) Uani 1 1 d .
O22 O 0.9605(11) 0.2452(18) 0.4728(5) 0.075(7) Uani 1 1 d .
O23 O 1.0064(11) 0.1568(13) 0.4148(8) 0.082(8) Uani 1 1 d .
O24 O 1.1023(11) -0.2012(17) 0.4629(5) 0.071(6) Uani 1 1 d .
O25 O 0.8509(17) 0.0396(12) 0.5660(5) 0.083(4) Uani 1 1 d .
O26 O 0.8245(10) -0.0920(14) 0.4320(6) 0.066(6) Uani 1 1 d .
O27 O 0.7759(17) -0.0009(12) 0.4936(5) 0.083(4) Uani 1 1 d .
O28 O 1.0102(11) -0.0183(12) 0.3918(8) 0.080(7) Uani 1 1 d .
O29 O 0.9539(15) -0.0743(16) 0.4753(7) 0.022(5) Uani 0.50 1 d P
O30 O 0.9139(15) -0.0144(18) 0.5152(8) 0.028(6) Uani 0.50 1 d P
O31 O 0.9562(14) 0.0922(17) 0.4971(7) 0.024(5) Uani 0.50 1 d P
O32 O 0.9783(15) 0.0294(17) 0.4552(7) 0.023(5) Uani 0.50 1 d P
P1 P 1.0000 0.0000 0.5000 0.0235(13) Uani 1 2 d S
Mo1 Mo 0.89628(10) 0.16461(12) 0.43209(5) 0.0314(4) Uani 1 1 d .
Mo2 Mo 0.99286(10) -0.23819(11) 0.47440(5) 0.0284(4) Uani 1 1 d .
Mo3 Mo 0.91356(10) -0.06971(12) 0.40177(5) 0.0293(4) Uani 1 1 d .
Mo4 Mo 0.80835(11) -0.11673(12) 0.48368(5) 0.0339(5) Uani 1 1 d .
Mo5 Mo 0.82111(12) 0.11301(14) 0.52249(6) 0.0381(5) Uani 1 1 d .
Mo6 Mo 1.09035(13) 0.07566(13) 0.41726(5) 0.0378(5) Uani 1 1 d .
C1 C 0.3318(11) -0.1768(15) 0.2020(6) 0.035(5) Uani 1 1 d .
H1A H 0.2819 -0.1762 0.2143 0.042 Uiso 1 1 calc R
H1B H 0.3276 -0.2290 0.1835 0.042 Uiso 1 1 calc R
C2 C 0.3989(11) -0.1674(14) 0.2717(7) 0.033(4) Uani 1 1 d .
C3 C 0.5258(11) -0.2418(13) 0.2716(6) 0.029(4) Uani 1 1 d .
C4 C 0.4921(12) -0.1776(14) 0.3372(6) 0.033(4) Uani 1 1 d .
H4A H 0.4413 -0.1765 0.3488 0.039 Uiso 1 1 calc R
H4B H 0.5260 -0.2286 0.3497 0.039 Uiso 1 1 calc R
C5 C 0.4982(12) -0.0110(15) 0.3533(6) 0.035(5) Uani 1 1 d .
C6 C 0.6247(11) -0.0857(15) 0.3552(6) 0.035(5) Uani 1 1 d .
C7 C 0.6382(11) 0.0194(15) 0.3676(6) 0.031(4) Uani 1 1 d .
C8 C 0.7015(11) -0.0106(14) 0.3117(6) 0.031(4) Uani 1 1 d .
C9 C 0.5370(13) 0.1470(15) 0.3770(6) 0.037(5) Uani 1 1 d .
H9A H 0.4844 0.1450 0.3869 0.045 Uiso 1 1 calc R
H9B H 0.5793 0.1659 0.3992 0.045 Uiso 1 1 calc R
C10 C 0.7170(13) 0.1487(15) 0.3398(7) 0.040(5) Uani 1 1 d .
H10A H 0.7308 0.1682 0.3677 0.049 Uiso 1 1 calc R
H10B H 0.7675 0.1497 0.3281 0.049 Uiso 1 1 calc R
C11 C 0.4597(12) 0.2402(14) 0.3218(6) 0.034(5) Uani 1 1 d .
C12 C 0.6015(13) 0.2673(15) 0.3370(6) 0.035(5) Uani 1 1 d .
C13 C 0.5609(13) 0.3337(15) 0.3019(7) 0.040(5) Uani 1 1 d .
C14 C 0.6610(12) 0.2414(14) 0.2794(6) 0.034(5) Uani 1 1 d .
C15 C 0.4111(13) 0.3522(15) 0.2691(7) 0.038(5) Uani 1 1 d .
H15A H 0.3604 0.3509 0.2807 0.045 Uiso 1 1 calc R
H15B H 0.4265 0.4171 0.2665 0.045 Uiso 1 1 calc R
N1 N 0.4014(10) -0.1921(12) 0.2330(5) 0.032(4) Uani 1 1 d .
N2 N 0.4716(9) -0.1951(11) 0.2945(5) 0.029(3) Uani 1 1 d .
N3 N 0.5356(9) -0.0917(12) 0.3465(5) 0.031(4) Uani 1 1 d .
N4 N 0.5562(10) 0.0553(12) 0.3643(5) 0.035(4) Uani 1 1 d .
N5 N 0.6653(10) -0.0922(12) 0.3205(5) 0.033(4) Uani 1 1 d .
N6 N 0.6850(10) 0.0538(12) 0.3384(5) 0.035(4) Uani 1 1 d .
N7 N 0.5320(10) 0.2155(12) 0.3459(5) 0.033(4) Uani 1 1 d .
N8 N 0.4750(10) 0.3064(12) 0.2959(5) 0.037(4) Uani 1 1 d .
N9 N 0.6584(10) 0.2138(12) 0.3184(5) 0.035(4) Uani 1 1 d .
N10 N 0.6048(10) 0.3118(12) 0.2698(5) 0.034(4) Uani 1 1 d .
O1 O 0.3432(8) -0.1282(11) 0.2842(5) 0.041(4) Uani 1 1 d .
O2 O 0.4234(9) 0.0015(11) 0.3502(5) 0.049(4) Uani 1 1 d .
O3 O 0.3919(9) 0.2075(11) 0.3240(5) 0.043(4) Uani 1 1 d .
O4 O 0.7057(8) 0.2092(11) 0.2581(4) 0.039(3) Uani 1 1 d .
O5 O 0.7423(9) 0.0010(11) 0.2856(4) 0.041(4) Uani 1 1 d .
O6 O 0.5477(9) -0.3280(10) 0.2869(5) 0.038(3) Uani 1 1 d .
H6 H 0.5058 -0.3572 0.2900 0.057 Uiso 1 1 calc R
O7 O 0.6563(9) -0.1501(12) 0.3837(5) 0.046(4) Uani 1 1 d .
H7 H 0.6386 -0.1395 0.4048 0.069 Uiso 1 1 calc R
O8 O 0.6776(10) 0.0340(13) 0.4063(5) 0.049(4) Uani 1 1 d .
H8 H 0.7223 0.0064 0.4098 0.073 Uiso 1 1 calc R
O9 O 0.6399(10) 0.3111(12) 0.3714(5) 0.052(4) Uani 1 1 d .
H9 H 0.6753 0.3472 0.3656 0.079 Uiso 1 1 calc R
O10 O 0.5686(11) 0.4267(11) 0.3114(5) 0.051(4) Uani 1 1 d .
H10 H 0.5346 0.4567 0.2958 0.076 Uiso 1 1 calc R

loop_
_atom_site_aniso_label
_atom_site_aniso_U_11
_atom_site_aniso_U_22
_atom_site_aniso_U_33
_atom_site_aniso_U_23
_atom_site_aniso_U_13
_atom_site_aniso_U_12
O1W 0.081(15) 0.077(15) 0.101(18) 0.011(13) 0.039(13) -0.024(12)
O2W 0.11(2) 0.11(2) 0.31(5) -0.01(3) 0.11(3) 0.009(19)
O3W 0.13(3) 0.28(5) 0.19(4) -0.15(4) 0.06(3) -0.07(3)
N11 0.11(3) 0.027(13) 0.021(13) 0.000 -0.016(15) 0.000
O33 0.11(3) 0.33(7) 0.20(5) -0.02(5) 0.05(3) 0.04(4)
O34 0.54(18) 0.07(2) 0.52(18) 0.000 0.10(14) 0.000
K1 0.042(3) 0.057(3) 0.048(3) 0.000(2) 0.004(2) 0.002(2)
O11 0.164(11) 0.032(5) 0.039(5) 0.000(4) -0.028(6) 0.016(6)
O12 0.058(10) 0.047(9) 0.039(9) -0.001(7) 0.027(8) -0.008(8)
O13 0.060(10) 0.075(12) 0.024(8) -0.014(8) -0.013(7) 0.028(9)
O14 0.039(8) 0.067(12) 0.063(11) -0.013(9) 0.024(8) 0.007(8)
O15 0.132(18) 0.027(9) 0.044(10) -0.006(7) 0.037(11) -0.007(10)
O16 0.036(8) 0.051(10) 0.069(12) 0.031(9) 0.005(8) -0.006(7)
O17 0.047(9) 0.096(15) 0.063(12) 0.050(11) 0.033(9) 0.033(10)
O18 0.054(11) 0.038(10) 0.17(2) -0.033(12) 0.059(13) -0.018(8)
O19 0.049(9) 0.083(13) 0.046(10) 0.039(9) 0.023(8) 0.020(9)
O20 0.164(11) 0.032(5) 0.039(5) 0.000(4) -0.028(6) 0.016(6)
O21 0.050(10) 0.109(16) 0.030(9) 0.002(9) 0.005(7) -0.034(10)
O22 0.047(10) 0.15(2) 0.026(9) -0.005(10) 0.007(7) -0.043(12)
O23 0.050(10) 0.042(10) 0.17(2) -0.039(12) 0.061(13) -0.021(8)
O24 0.052(10) 0.138(19) 0.026(9) 0.001(10) 0.010(8) -0.030(11)
O25 0.164(11) 0.032(5) 0.039(5) 0.000(4) -0.028(6) 0.016(6)
O26 0.045(9) 0.095(15) 0.065(12) 0.052(11) 0.034(9) 0.035(9)
O27 0.164(11) 0.032(5) 0.039(5) 0.000(4) -0.028(6) 0.016(6)
O28 0.054(11) 0.032(9) 0.17(2) -0.025(12) 0.057(13) -0.009(8)
O29 0.032(13) 0.018(12) 0.017(12) -0.005(9) 0.003(10) -0.006(10)
O30 0.030(13) 0.026(14) 0.032(15) 0.006(11) 0.012(11) 0.007(11)
O31 0.024(12) 0.024(13) 0.024(13) 0.002(10) 0.008(10) -0.003(10)
O32 0.028(12) 0.028(13) 0.014(12) 0.000(10) 0.003(10) 0.000(10)
P1 0.030(3) 0.022(3) 0.019(3) 0.002(2) 0.006(3) 0.002(3)
Mo1 0.0317(8) 0.0307(9) 0.0319(10) 0.0086(7) 0.0052(7) 0.0048(7)
Mo2 0.0359(9) 0.0245(8) 0.0255(9) -0.0020(6) 0.0065(7) 0.0003(7)
Mo3 0.0334(9) 0.0327(9) 0.0222(8) -0.0033(7) 0.0055(7) -0.0029(7)
Mo4 0.0380(9) 0.0314(10) 0.0300(9) 0.0039(7) -0.0015(7) -0.0074(7)
Mo5 0.0419(10) 0.0410(11) 0.0325(10) 0.0002(8) 0.0090(8) 0.0176(8)
Mo6 0.0574(12) 0.0320(10) 0.0286(10) 0.0033(7) 0.0214(8) -0.0003(8)
C1 0.023(9) 0.046(12) 0.034(11) -0.005(9) 0.003(8) -0.005(8)
C2 0.027(9) 0.027(10) 0.046(13) -0.002(9) 0.010(9) -0.008(8)
C3 0.026(9) 0.027(10) 0.035(11) 0.000(8) 0.007(8) 0.003(7)
C4 0.031(10) 0.037(11) 0.033(11) 0.005(9) 0.012(8) -0.005(8)
C5 0.031(10) 0.036(12) 0.038(12) 0.000(9) 0.006(9) -0.006(8)
C6 0.023(9) 0.043(12) 0.037(12) 0.007(9) 0.000(8) 0.004(8)
C7 0.023(9) 0.053(13) 0.019(9) 0.001(8) 0.006(7) -0.004(8)
C8 0.023(9) 0.041(12) 0.027(11) 0.001(8) -0.003(8) 0.004(8)
C9 0.032(10) 0.048(13) 0.033(11) -0.011(10) 0.011(9) -0.009(9)
C10 0.034(10) 0.044(13) 0.045(13) -0.008(10) 0.010(9) -0.014(9)
C11 0.034(10) 0.033(11) 0.038(12) -0.010(9) 0.012(9) 0.000(8)
C12 0.038(10) 0.036(11) 0.033(11) -0.008(9) 0.015(9) -0.010(9)
C13 0.039(11) 0.033(11) 0.051(14) -0.007(10) 0.022(10) -0.006(9)
C14 0.029(10) 0.035(11) 0.039(12) -0.003(9) 0.009(9) -0.013(8)
C15 0.038(11) 0.033(11) 0.046(13) -0.007(9) 0.014(10) 0.002(9)
N1 0.029(8) 0.036(9) 0.032(9) -0.002(7) 0.008(7) 0.002(7)
N2 0.027(8) 0.031(9) 0.030(9) -0.003(7) 0.008(7) -0.001(6)
N3 0.024(8) 0.036(9) 0.033(9) 0.001(7) 0.005(7) -0.002(7)
N4 0.032(8) 0.040(10) 0.033(10) -0.003(8) 0.007(7) -0.002(7)
N5 0.028(8) 0.039(10) 0.033(9) 0.004(7) 0.008(7) 0.002(7)
N6 0.033(9) 0.043(10) 0.031(9) 0.001(8) 0.008(7) -0.008(7)
N7 0.031(8) 0.037(10) 0.034(9) -0.004(7) 0.013(7) -0.007(7)
N8 0.031(8) 0.038(10) 0.045(11) 0.003(8) 0.016(8) -0.001(7)
N9 0.035(9) 0.039(10) 0.034(10) -0.002(8) 0.014(7) -0.002(7)
N10 0.039(9) 0.030(9) 0.035(10) -0.001(7) 0.014(8) -0.002(7)
O1 0.029(7) 0.049(9) 0.045(9) -0.006(7) 0.011(6) 0.003(6)
O2 0.028(7) 0.046(9) 0.074(12) -0.017(8) 0.014(7) -0.003(7)
O3 0.031(7) 0.046(9) 0.055(10) -0.001(7) 0.012(7) -0.006(7)
O4 0.032(7) 0.048(9) 0.039(8) -0.002(7) 0.011(6) 0.004(6)
O5 0.041(8) 0.052(10) 0.031(8) 0.004(7) 0.012(7) -0.001(7)
O6 0.039(8) 0.029(8) 0.049(9) 0.010(6) 0.013(7) 0.004(6)
O7 0.043(8) 0.058(10) 0.036(9) 0.015(7) 0.005(7) 0.001(7)
O8 0.043(9) 0.071(12) 0.032(8) -0.004(8) 0.003(7) 0.001(8)
O9 0.058(10) 0.057(11) 0.045(10) -0.020(8) 0.016(8) -0.019(8)
O10 0.061(10) 0.032(8) 0.064(11) -0.007(8) 0.022(9) -0.002(7)

loop_
_atom_type_symbol
_atom_type_description
_atom_type_scat_dispersion_real
_atom_type_scat_dispersion_imag
_atom_type_scat_source
C C 0.0033 0.0016 'International Tables Vol C Tables 4.2.6.8 and 6.1.1.4'
H H 0.0000 0.0000 'International Tables Vol C Tables 4.2.6.8 and 6.1.1.4'
N N 0.0061 0.0033 'International Tables Vol C Tables 4.2.6.8 and 6.1.1.4'
O O 0.0106 0.0060 'International Tables Vol C Tables 4.2.6.8 and 6.1.1.4'
P P 0.1023 0.0942 'International Tables Vol C Tables 4.2.6.8 and 6.1.1.4'
Mo Mo -1.6832 0.6857 'International Tables Vol C Tables 4.2.6.8 and 6.1.1.4'
K K 0.2009 0.2494 'International Tables Vol C Tables 4.2.6.8 and 6.1.1.4'

loop_
_geom_angle_atom_site_label_1
_geom_angle_atom_site_label_2
_geom_angle_atom_site_label_3
_geom_angle
_geom_angle_site_symmetry_1
_geom_angle_site_symmetry_3
O33 N11 O33 113(2) 2_655 .
O33 N11 O34 123.4(11) 2_655 .
O33 N11 O34 123.4(11) . .
O33 N11 K1 34.9(13) 2_655 .
O33 N11 K1 145.8(14) . .
O34 N11 K1 89.6(4) . .
O33 N11 K1 145.8(14) 2_655 2_655
O33 N11 K1 34.9(13) . 2_655
O34 N11 K1 89.6(4) . 2_655
K1 N11 K1 179.3(9) . 2_655
N11 O33 K1 127.4(17) . 2_655
O2W K1 O33 160.2(13) . 2_655
O2W K1 O4 90.2(11) . 2_655
O33 K1 O4 97.1(10) 2_655 2_655
O2W K1 O5 86.5(13) . 2_655
O33 K1 O5 77.5(12) 2_655 2_655
O4 K1 O5 76.4(5) 2_655 2_655
O2W K1 O3 101.3(11) . .
O33 K1 O3 98.5(9) 2_655 .
O4 K1 O3 70.0(5) 2_655 .
O5 K1 O3 145.4(6) 2_655 .
O2W K1 O2 106.0(13) . .
O33 K1 O2 79.8(12) 2_655 .
O4 K1 O2 140.4(5) 2_655 .
O5 K1 O2 139.0(5) 2_655 .
O3 K1 O2 71.5(5) . .
O2W K1 O1 97.3(9) . .
O33 K1 O1 67.0(7) 2_655 .
O4 K1 O1 147.1(5) 2_655 .
O5 K1 O1 72.2(5) 2_655 .
O3 K1 O1 138.4(5) . .
O2 K1 O1 67.7(5) . .
O2W K1 O3W 56.2(13) . 3_445
O33 K1 O3W 116.2(12) 2_655 3_445
O4 K1 O3W 146.1(9) 2_655 3_445
O5 K1 O3W 103.5(7) 2_655 3_445
O3 K1 O3W 108.8(7) . 3_445
O2 K1 O3W 58.1(8) . 3_445
O1 K1 O3W 54.1(8) . 3_445
O2W K1 N11 173.0(13) . .
O33 K1 N11 17.6(4) 2_655 .
O4 K1 N11 85.2(5) 2_655 .
O5 K1 N11 87.2(4) 2_655 .
O3 K1 N11 82.2(5) . .
O2 K1 N11 80.9(4) . .
O1 K1 N11 83.8(5) . .
O3W K1 N11 128.7(9) 3_445 .
O2W K1 C8 104.4(13) . 2_655
O33 K1 C8 60.4(12) 2_655 2_655
O4 K1 C8 75.1(5) 2_655 2_655
O5 K1 C8 18.0(4) 2_655 2_655
O3 K1 C8 136.3(5) . 2_655
O2 K1 C8 131.6(5) . 2_655
O1 K1 C8 71.9(5) . 2_655
O3W K1 C8 114.8(7) 3_445 2_655
N11 K1 C8 69.3(4) . 2_655
O2W K1 C14 107.0(11) . 2_655
O33 K1 C14 80.4(9) 2_655 2_655
O4 K1 C14 17.0(4) 2_655 2_655
O5 K1 C14 75.6(5) 2_655 2_655
O3 K1 C14 69.9(5) . 2_655
O2 K1 C14 132.9(5) . 2_655
O1 K1 C14 137.9(5) . 2_655
O3W K1 C14 163.1(9) 3_445 2_655
N11 K1 C14 68.2(5) . 2_655
C8 K1 C14 69.1(5) 2_655 2_655
O2W K1 C11 117.5(11) . .
O33 K1 C11 82.2(9) 2_655 .
O4 K1 C11 69.7(5) 2_655 .
O5 K1 C11 137.6(5) 2_655 .
O3 K1 C11 16.4(4) . .
O2 K1 C11 70.8(5) . .
O1 K1 C11 131.5(5) . .
O3W K1 C11 118.8(7) 3_445 .
N11 K1 C11 65.8(5) . .
C8 K1 C11 124.1(5) 2_655 .
C14 K1 C11 64.5(5) 2_655 .
Mo2 O17 Mo4 140.9(12) . .
Mo1 O18 Mo3 138.9(14) . .
Mo3 O19 Mo2 138.2(11) . .
Mo6 O20 Mo4 138.6(13) . 5_756
Mo1 O21 Mo5 140.4(10) . .
Mo2 O22 Mo1 137.9(13) 5_756 .
Mo6 O23 Mo1 138.5(12) . .
Mo5 O24 Mo2 139.1(12) 5_756 .
Mo5 O25 Mo6 141.7(13) . 5_756
Mo4 O26 Mo3 140.0(10) . .
Mo4 O27 Mo5 139.3(14) . .
Mo3 O28 Mo6 136.9(12) . .
P1 O29 O31 57.5(12) . 5_756
P1 O29 O32 57.7(11) . .
O31 O29 O32 96.8(16) 5_756 .
P1 O29 O30 56.8(11) . .
O31 O29 O30 93.0(16) 5_756 .
O32 O29 O30 90.9(16) . .
P1 O29 Mo2 126.3(13) . .
O31 O29 Mo2 69.0(12) 5_756 .
O32 O29 Mo2 139.2(15) . .
O30 O29 Mo2 126.6(14) . .
P1 O29 Mo3 125.1(13) . .
O31 O29 Mo3 130.6(15) 5_756 .
O32 O29 Mo3 67.6(11) . .
O30 O29 Mo3 131.8(14) . .
Mo2 O29 Mo3 92.4(8) . .
P1 O30 O29 51.3(10) . .
P1 O30 Mo4 123.6(14) . .
O29 O30 Mo4 72.4(12) . .
P1 O30 Mo5 122.6(13) . .
O29 O30 Mo5 138.2(15) . .
Mo4 O30 Mo5 95.1(9) . .
P1 O30 Mo6 120.3(13) . 5_756
O29 O30 Mo6 126.0(14) . 5_756
Mo4 O30 Mo6 93.8(9) . 5_756
Mo5 O30 Mo6 93.8(9) . 5_756
P1 O31 O29 56.3(12) . 5_756
P1 O31 O32 56.2(11) . .
O29 O31 O32 95.4(16) 5_756 .
P1 O31 Mo2 127.8(13) . 5_756
O29 O31 Mo2 71.7(12) 5_756 5_756
O32 O31 Mo2 131.8(14) . 5_756
P1 O31 Mo1 123.1(13) . .
O29 O31 Mo1 139.8(15) 5_756 .
O32 O31 Mo1 67.0(11) . .
Mo2 O31 Mo1 92.9(8) 5_756 .
P1 O32 O29 53.8(11) . .
P1 O32 O31 53.5(11) . .
O29 O32 O31 92.1(15) . .
P1 O32 Mo3 124.8(13) . .
O29 O32 Mo3 71.2(11) . .
O31 O32 Mo3 141.4(15) . .
P1 O32 Mo1 124.1(13) . .
O29 O32 Mo1 132.5(15) . .
O31 O32 Mo1 70.9(11) . .
Mo3 O32 Mo1 94.6(8) . .
P1 O32 Mo6 119.9(12) . .
O29 O32 Mo6 132.4(15) . .
O31 O32 Mo6 122.5(14) . .
Mo3 O32 Mo6 92.7(8) . .
Mo1 O32 Mo6 92.1(8) . .
O29 P1 O29 180.0(12) 5_756 .
O29 P1 O31 113.8(13) 5_756 5_756
O29 P1 O31 66.2(13) . 5_756
O29 P1 O31 66.2(13) 5_756 .
O29 P1 O31 113.8(13) . .
O31 P1 O31 180.000(8) 5_756 .
O29 P1 O32 68.6(13) 5_756 5_756
O29 P1 O32 111.4(13) . 5_756
O31 P1 O32 70.3(13) 5_756 5_756
O31 P1 O32 109.7(13) . 5_756
O29 P1 O32 111.4(13) 5_756 .
O29 P1 O32 68.6(13) . .
O31 P1 O32 109.7(13) 5_756 .
O31 P1 O32 70.3(13) . .
O32 P1 O32 180.0(6) 5_756 .
O29 P1 O30 108.1(13) 5_756 .
O29 P1 O30 71.9(13) . .
O31 P1 O30 107.6(13) 5_756 .
O31 P1 O30 72.4(13) . .
O32 P1 O30 74.2(13) 5_756 .
O32 P1 O30 105.8(13) . .
O29 P1 O30 71.9(13) 5_756 5_756
O29 P1 O30 108.1(13) . 5_756
O31 P1 O30 72.4(13) 5_756 5_756
O31 P1 O30 107.6(13) . 5_756
O32 P1 O30 105.8(13) 5_756 5_756
O32 P1 O30 74.2(13) . 5_756
O30 P1 O30 180.0(17) . 5_756
O11 Mo1 O21 103.7(12) . .
O11 Mo1 O18 103.4(10) . .
O21 Mo1 O18 96.3(9) . .
O11 Mo1 O22 98.5(10) . .
O21 Mo1 O22 87.8(7) . .
O18 Mo1 O22 156.0(11) . .
O11 Mo1 O23 99.8(12) . .
O21 Mo1 O23 155.0(10) . .
O18 Mo1 O23 86.6(7) . .
O22 Mo1 O23 80.1(8) . .
O11 Mo1 O32 159.0(10) . .
O21 Mo1 O32 94.7(9) . .
O18 Mo1 O32 63.8(10) . .
O22 Mo1 O32 92.3(9) . .
O23 Mo1 O32 64.2(9) . .
O11 Mo1 O31 157.5(9) . .
O21 Mo1 O31 65.8(8) . .
O18 Mo1 O31 97.6(10) . .
O22 Mo1 O31 62.5(9) . .
O23 Mo1 O31 89.2(10) . .
O32 Mo1 O31 42.1(8) . .
O15 Mo2 O17 102.7(11) . .
O15 Mo2 O22 102.3(10) . 5_756
O17 Mo2 O22 96.8(8) . 5_756
O15 Mo2 O24 100.5(10) . .
O17 Mo2 O24 154.9(10) . .
O22 Mo2 O24 87.4(7) 5_756 .
O15 Mo2 O19 100.0(9) . .
O17 Mo2 O19 86.7(7) . .
O22 Mo2 O19 156.1(10) 5_756 .
O24 Mo2 O19 80.1(7) . .
O15 Mo2 O31 160.5(10) . 5_756
O17 Mo2 O31 94.3(10) . 5_756
O22 Mo2 O31 66.0(10) 5_756 5_756
O24 Mo2 O31 64.7(9) . 5_756
O19 Mo2 O31 90.2(9) . 5_756
O15 Mo2 O29 159.3(9) . .
O17 Mo2 O29 65.6(9) . .
O22 Mo2 O29 96.3(10) 5_756 .
O24 Mo2 O29 89.4(9) . .
O19 Mo2 O29 63.5(8) . .
O31 Mo2 O29 39.3(8) 5_756 .
O13 Mo3 O19 103.4(9) . .
O13 Mo3 O28 102.3(11) . .
O19 Mo3 O28 95.1(8) . .
O13 Mo3 O26 100.1(9) . .
O19 Mo3 O26 88.5(7) . .
O28 Mo3 O26 155.9(10) . .
O13 Mo3 O18 98.9(10) . .
O19 Mo3 O18 156.6(10) . .
O28 Mo3 O18 87.2(7) . .
O26 Mo3 O18 80.4(8) . .
O13 Mo3 O32 157.7(9) . .
O19 Mo3 O32 97.1(9) . .
O28 Mo3 O32 66.9(9) . .
O26 Mo3 O32 89.0(9) . .
O18 Mo3 O32 62.3(9) . .
O13 Mo3 O29 159.7(9) . .
O19 Mo3 O29 65.0(8) . .
O28 Mo3 O29 95.5(10) . .
O26 Mo3 O29 64.4(8) . .
O18 Mo3 O29 91.6(10) . .
O32 Mo3 O29 41.2(8) . .
O16 Mo4 O27 101.9(11) . .
O16 Mo4 O26 101.0(9) . .
O27 Mo4 O26 95.1(9) . .
O16 Mo4 O17 102.1(9) . .
O27 Mo4 O17 155.4(10) . .
O26 Mo4 O17 85.9(7) . .
O16 Mo4 O20 102.6(10) . 5_756
O27 Mo4 O20 87.8(8) . 5_756
O26 Mo4 O20 155.2(10) . 5_756
O17 Mo4 O20 81.5(8) . 5_756
O16 Mo4 O30 159.1(9) . .
O27 Mo4 O30 63.9(10) . .
O26 Mo4 O30 95.7(9) . .
O17 Mo4 O30 91.5(9) . .
O20 Mo4 O30 63.5(9) 5_756 .
O14 Mo5 O24 104.8(10) . 5_756
O14 Mo5 O25 103.4(11) . .
O24 Mo5 O25 95.9(9) 5_756 .
O14 Mo5 O21 102.1(9) . .
O24 Mo5 O21 87.5(7) 5_756 .
O25 Mo5 O21 152.4(10) . .
O14 Mo5 O27 98.7(10) . .
O24 Mo5 O27 154.9(10) 5_756 .
O25 Mo5 O27 87.0(8) . .
O21 Mo5 O27 78.9(8) . .
O14 Mo5 O30 154.8(9) . .
O24 Mo5 O30 98.0(10) 5_756 .
O25 Mo5 O30 63.1(10) . .
O21 Mo5 O30 89.2(9) . .
O27 Mo5 O30 61.1(10) . .
O12 Mo6 O23 102.7(10) . .
O12 Mo6 O20 102.8(10) . .
O23 Mo6 O20 96.5(10) . .
O12 Mo6 O25 101.1(9) . 5_756
O23 Mo6 O25 154.5(10) . 5_756
O20 Mo6 O25 87.1(8) . 5_756
O12 Mo6 O28 98.7(9) . .
O23 Mo6 O28 88.5(8) . .
O20 Mo6 O28 156.3(10) . .
O25 Mo6 O28 79.0(9) 5_756 .
O12 Mo6 O30 156.6(8) . 5_756
O23 Mo6 O30 98.1(10) . 5_756
O20 Mo6 O30 63.9(9) . 5_756
O25 Mo6 O30 60.9(9) 5_756 5_756
O28 Mo6 O30 92.4(10) . 5_756
O12 Mo6 O32 157.0(8) . .
O23 Mo6 O32 64.8(9) . .
O20 Mo6 O32 98.0(10) . .
O25 Mo6 O32 89.7(10) 5_756 .
O28 Mo6 O32 63.2(8) . .
O30 Mo6 O32 45.1(8) 5_756 .
N1 C1 N5 115.1(16) . 2_655
N1 C1 H1A 108.5 . .
N5 C1 H1A 108.5 2_655 .
N1 C1 H1B 108.5 . .
N5 C1 H1B 108.5 2_655 .
H1A C1 H1B 107.5 . .
O1 C2 N1 126.7(19) . .
O1 C2 N2 125(2) . .
N1 C2 N2 107.8(17) . .
O6 C3 N1 108.8(15) . 2_655
O6 C3 N2 111.7(16) . .
N1 C3 N2 115.3(16) 2_655 .
O6 C3 C3 114.9(10) . 2_655
N1 C3 C3 103.6(17) 2_655 2_655
N2 C3 C3 102.3(16) . 2_655
N3 C4 N2 113.2(16) . .
N3 C4 H4A 108.9 . .
N2 C4 H4A 108.9 . .
N3 C4 H4B 108.9 . .
N2 C4 H4B 108.9 . .
H4A C4 H4B 107.8 . .
O2 C5 N3 125.9(19) . .
O2 C5 N4 125(2) . .
N3 C5 N4 109.5(17) . .
O7 C6 N5 110.7(17) . .
O7 C6 N3 110.9(17) . .
N5 C6 N3 114.4(17) . .
O7 C6 C7 116.1(17) . .
N5 C6 C7 102.5(16) . .
N3 C6 C7 101.9(15) . .
O8 C7 N4 108.2(16) . .
O8 C7 N6 112.2(16) . .
N4 C7 N6 115.0(17) . .
O8 C7 C6 115.0(17) . .
N4 C7 C6 103.7(15) . .
N6 C7 C6 102.5(16) . .
O5 C8 N6 126(2) . .
O5 C8 N5 126(2) . .
N6 C8 N5 107.8(17) . .
O5 C8 K1 41.5(10) . 2_655
N6 C8 K1 114.7(13) . 2_655
N5 C8 K1 119.0(13) . 2_655
N7 C9 N4 113.9(17) . .
N7 C9 H9A 108.8 . .
N4 C9 H9A 108.8 . .
N7 C9 H9B 108.8 . .
N4 C9 H9B 108.8 . .
H9A C9 H9B 107.7 . .
N9 C10 N6 112.5(16) . .
N9 C10 H10A 109.1 . .
N6 C10 H10A 109.1 . .
N9 C10 H10B 109.1 . .
N6 C10 H10B 109.1 . .
H10A C10 H10B 107.8 . .
O3 C11 N8 125(2) . .
O3 C11 N7 125(2) . .
N8 C11 N7 109.6(17) . .
O3 C11 K1 37.7(10) . .
N8 C11 K1 116.9(13) . .
N7 C11 K1 117.8(13) . .
O9 C12 N9 111.9(18) . .
O9 C12 N7 109.4(16) . .
N9 C12 N7 114.1(17) . .
O9 C12 C13 115.7(18) . .
N9 C12 C13 102.8(16) . .
N7 C12 C13 102.6(16) . .
O10 C13 N10 110.7(17) . .
O10 C13 N8 110.3(17) . .
N10 C13 N8 115.6(18) . .
O10 C13 C12 113.6(19) . .
N10 C13 C12 103.4(16) . .
N8 C13 C12 102.9(16) . .
O4 C14 N10 126(2) . .
O4 C14 N9 125(2) . .
N10 C14 N9 108.4(17) . .
O4 C14 K1 38.3(10) . 2_655
N10 C14 K1 121.7(13) . 2_655
N9 C14 K1 113.5(13) . 2_655
N10 C15 N8 113.8(17) 2_655 .
N10 C15 H15A 108.8 2_655 .
N8 C15 H15A 108.8 . .
N10 C15 H15B 108.8 2_655 .
N8 C15 H15B 108.8 . .
H15A C15 H15B 107.7 . .
C2 N1 C3 113.0(16) . 2_655
C2 N1 C1 121.1(17) . .
C3 N1 C1 125.5(17) 2_655 .
C2 N2 C3 113.2(16) . .
C2 N2 C4 123.4(16) . .
C3 N2 C4 123.5(16) . .
C5 N3 C4 123.7(16) . .
C5 N3 C6 112.6(17) . .
C4 N3 C6 123.1(17) . .
C5 N4 C7 112.1(17) . .
C5 N4 C9 123.4(17) . .
C7 N4 C9 123.9(17) . .
C8 N5 C1 124.0(17) . 2_655
C8 N5 C6 113.1(17) . .
C1 N5 C6 122.9(17) 2_655 .
C8 N6 C7 114.1(17) . .
C8 N6 C10 123.6(17) . .
C7 N6 C10 122.1(18) . .
C11 N7 C9 123.7(17) . .
C11 N7 C12 112.5(17) . .
C9 N7 C12 123.8(17) . .
C11 N8 C15 122.9(17) . .
C11 N8 C13 112.4(18) . .
C15 N8 C13 124.2(18) . .
C14 N9 C12 112.6(17) . .
C14 N9 C10 122.7(17) . .
C12 N9 C10 123.9(18) . .
C14 N10 C15 122.5(17) . 2_655
C14 N10 C13 112.6(17) . .
C15 N10 C13 124.7(18) 2_655 .
C2 O1 K1 123.6(13) . .
C5 O2 K1 125.3(15) . .
C11 O3 K1 125.9(13) . .
C14 O4 K1 124.7(13) . 2_655
C8 O5 K1 120.6(13) . 2_655
C3 O6 H6 109.5 . .
C6 O7 H7 109.5 . .
C7 O8 H8 109.5 . .
C12 O9 H9 109.5 . .
C13 O10 H10 109.5 . .

loop_
_geom_bond_atom_site_label_1
_geom_bond_atom_site_label_2
_geom_bond_distance
_geom_bond_site_symmetry_2
O2W K1 2.24(3) .
O3W K1 3.26(5) 3
N11 O33 1.250(5) 2_655
N11 O33 1.250(5) .
N11 O34 1.293(5) .
N11 K1 3.277(5) .
N11 K1 3.277(5) 2_655
O33 K1 2.36(2) 2_655
K1 O33 2.36(2) 2_655
K1 O4 2.558(16) 2_655
K1 O5 2.594(16) 2_655
K1 O3 2.648(17) .
K1 O2 2.712(19) .
K1 O1 2.779(17) .
K1 O3W 3.26(5) 3_445
K1 C8 3.37(2) 2_655
K1 C14 3.39(2) 2_655
K1 C11 3.51(2) .
O11 Mo1 1.656(17) .
O12 Mo6 1.643(14) .
O13 Mo3 1.651(14) .
O14 Mo5 1.649(15) .
O15 Mo2 1.658(16) .
O16 Mo4 1.637(15) .
O17 Mo2 1.806(15) .
O17 Mo4 1.983(17) .
O18 Mo1 1.826(18) .
O18 Mo3 1.984(18) .
O19 Mo3 1.821(17) .
O19 Mo2 1.993(15) .
O20 Mo6 1.817(19) .
O20 Mo4 1.985(17) 5_756
O21 Mo1 1.796(17) .
O21 Mo5 1.995(16) .
O22 Mo2 1.836(17) 5_756
O22 Mo1 1.981(18) .
O23 Mo6 1.807(19) .
O23 Mo1 1.998(16) .
O24 Mo5 1.81(2) 5_756
O24 Mo2 1.980(17) .
O25 Mo5 1.822(17) .
O25 Mo6 1.967(18) 5_756
O26 Mo4 1.850(16) .
O26 Mo3 1.949(15) .
O27 Mo4 1.808(18) .
O27 Mo5 2.000(19) .
O28 Mo3 1.838(17) .
O28 Mo6 1.995(19) .
O29 P1 1.49(2) .
O29 O31 1.64(3) 5_756
O29 O32 1.72(3) .
O29 O30 1.82(3) .
O29 Mo2 2.46(2) .
O29 Mo3 2.48(2) .
O30 P1 1.60(2) .
O30 Mo4 2.40(3) .
O30 Mo5 2.43(2) .
O30 Mo6 2.47(3) 5_756
O31 P1 1.51(2) .
O31 O29 1.64(3) 5_756
O31 O32 1.77(3) .
O31 Mo2 2.42(2) 5_756
O31 Mo1 2.50(2) .
O32 P1 1.57(2) .
O32 Mo3 2.42(2) .
O32 Mo1 2.43(2) .
O32 Mo6 2.51(2) .
P1 O29 1.49(2) 5_756
P1 O31 1.51(2) 5_756
P1 O32 1.57(2) 5_756
P1 O30 1.60(2) 5_756
Mo2 O22 1.836(17) 5_756
Mo2 O31 2.42(2) 5_756
Mo4 O20 1.985(17) 5_756
Mo5 O24 1.81(2) 5_756
Mo6 O25 1.967(18) 5_756
Mo6 O30 2.47(3) 5_756
C1 N1 1.44(2) .
C1 N5 1.45(3) 2_655
C1 H1A 0.9800 .
C1 H1B 0.9800 .
C2 O1 1.21(2) .
C2 N1 1.37(3) .
C2 N2 1.38(3) .
C3 O6 1.38(2) .
C3 N1 1.43(2) 2_655
C3 N2 1.44(2) .
C3 C3 1.58(4) 2_655
C4 N3 1.44(3) .
C4 N2 1.46(3) .
C4 H4A 0.9800 .
C4 H4B 0.9800 .
C5 O2 1.24(2) .
C5 N3 1.36(3) .
C5 N4 1.36(3) .
C6 O7 1.38(2) .
C6 N5 1.45(3) .
C6 N3 1.45(2) .
C6 C7 1.58(3) .
C7 O8 1.39(2) .
C7 N4 1.44(2) .
C7 N6 1.44(2) .
C8 O5 1.21(2) .
C8 N6 1.36(3) .
C8 N5 1.38(3) .
C8 K1 3.37(2) 2_655
C9 N7 1.44(3) .
C9 N4 1.45(3) .
C9 H9A 0.9800 .
C9 H9B 0.9800 .
C10 N9 1.46(3) .
C10 N6 1.47(3) .
C10 H10A 0.9800 .
C10 H10B 0.9800 .
C11 O3 1.23(2) .
C11 N8 1.35(3) .
C11 N7 1.38(3) .
C12 O9 1.39(2) .
C12 N9 1.44(3) .
C12 N7 1.44(2) .
C12 C13 1.59(3) .
C13 O10 1.38(3) .
C13 N10 1.43(3) .
C13 N8 1.45(3) .
C14 O4 1.21(2) .
C14 N10 1.38(3) .
C14 N9 1.39(3) .
C14 K1 3.39(2) 2_655
C15 N10 1.43(3) 2_655
C15 N8 1.44(3) .
C15 H15A 0.9800 .
C15 H15B 0.9800 .
N1 C3 1.43(2) 2_655
N5 C1 1.45(3) 2_655
N10 C15 1.43(3) 2_655
O4 K1 2.558(16) 2_655
O5 K1 2.594(16) 2_655
O6 H6 0.8300 .
O7 H7 0.8300 .
O8 H8 0.8300 .
O9 H9 0.8300 .
O10 H10 0.8300 .

loop_
_platon_squeeze_void_nr
_platon_squeeze_void_average_x
_platon_squeeze_void_average_y
_platon_squeeze_void_average_z
_platon_squeeze_void_volume
_platon_squeeze_void_count_electrons
_platon_squeeze_void_content
1 0.500 0.000 0.000 207 92 ' '
2 0.500 0.000 0.500 207 92 ' '
3 0.000 0.500 0.500 207 92 ' '
4 1.000 0.500 1.000 207 92 ' '
